data_7007334
loop_
_publ_author_name
'Shi, Weifeng'
'Shafaei-Fallah, Maryam'
'Anson, Christopher E.'
'Rothenberger, Alexander'

_publ_section_title
;
 Metal thiophosphonates and related compounds: an emerging area of
 supramolecular coordination chemistry.
;
_journal_issue 26
_journal_name_full 'Dalton transactions (Cambridge, England : 2003)'
_journal_page_first 3257
_journal_page_last 3262
_journal_paper_doi 10.1039/b603764j
_journal_year 2006
_chemical_formula_sum 'C80 H78 Cu4 O2 P6 S6'
_chemical_formula_weight 1703.76
_chemical_name_systematic
;
?
;
_space_group_IT_number 2
_symmetry_cell_setting triclinic
_symmetry_space_group_name_Hall '-P 1'
_symmetry_space_group_name_H-M 'P -1'
_atom_sites_solution_hydrogens geom
_atom_sites_solution_primary direct
_atom_sites_solution_secondary difmap
_audit_creation_method SHELXL-97
_cell_angle_alpha 101.538(7)
_cell_angle_beta 101.470(7)
_cell_angle_gamma 109.779(6)
_cell_formula_units_Z 1
_cell_length_a 11.8442(10)
_cell_length_b 13.4796(12)
_cell_length_c 13.6857(12)
_cell_measurement_reflns_used 14268
_cell_measurement_temperature 150(2)
_cell_measurement_theta_max 28
_cell_measurement_theta_min 1.6
_cell_volume 1928.5(3)
_computing_cell_refinement 'stoe winexpose'
_computing_data_collection 'stoe winexpose'
_computing_data_reduction 'stoe winexpose'
_computing_molecular_graphics 'SHELXL-97 (Sheldrick, 1997)'
_computing_publication_material 'SHELXL-97 (Sheldrick, 1997)'
_computing_structure_refinement 'SHELXL-97 (Sheldrick, 1997)'
_computing_structure_solution 'SHELXS-97 (Sheldrick, 1990)'
_diffrn_ambient_temperature 150(2)
_diffrn_detector_area_resol_mean 6.667
_diffrn_measured_fraction_theta_full 0.940
_diffrn_measured_fraction_theta_max 0.921
_diffrn_measurement_device_type 'stoe ipds 2'
_diffrn_measurement_method 'area detector'
_diffrn_radiation_monochromator graphite
_diffrn_radiation_source 'fine-focus sealed tube'
_diffrn_radiation_type MoK\a
_diffrn_radiation_wavelength 0.71073
_diffrn_reflns_av_R_equivalents 0.0585
_diffrn_reflns_av_sigmaI/netI 0.0708
_diffrn_reflns_limit_h_max 14
_diffrn_reflns_limit_h_min -15
_diffrn_reflns_limit_k_max 17
_diffrn_reflns_limit_k_min -17
_diffrn_reflns_limit_l_max 18
_diffrn_reflns_limit_l_min -18
_diffrn_reflns_number 16967
_diffrn_reflns_theta_full 25.00
_diffrn_reflns_theta_max 28.16
_diffrn_reflns_theta_min 1.59
_exptl_absorpt_coefficient_mu 1.421
_exptl_absorpt_correction_type none
_exptl_crystal_colour colourless
_exptl_crystal_density_diffrn 1.467
_exptl_crystal_density_method 'not measured'
_exptl_crystal_description block
_exptl_crystal_F_000 876
_exptl_crystal_size_max 0.31
_exptl_crystal_size_mid 0.07
_exptl_crystal_size_min 0.07
_refine_diff_density_max 1.491
_refine_diff_density_min -0.655
_refine_diff_density_rms 0.093
_refine_ls_extinction_method none
_refine_ls_goodness_of_fit_ref 1.027
_refine_ls_hydrogen_treatment constr
_refine_ls_matrix_type full
_refine_ls_number_parameters 442
_refine_ls_number_reflns 8709
_refine_ls_number_restraints 0
_refine_ls_restrained_S_all 1.027
_refine_ls_R_factor_all 0.0806
_refine_ls_R_factor_gt 0.0524
_refine_ls_shift/su_max 0.000
_refine_ls_shift/su_mean 0.000
_refine_ls_structure_factor_coef Fsqd
_refine_ls_weighting_details 'calc w=1/[\s^2^(Fo^2^)+(0.0596P)^2^+1.1404P] where P=(Fo^2^+2Fc^2^)/3'
_refine_ls_weighting_scheme calc
_refine_ls_wR_factor_gt 0.1197
_refine_ls_wR_factor_ref 0.1323
_reflns_number_gt 6235
_reflns_number_total 8709
_reflns_threshold_expression >2sigma(I)
_cod_data_source_file b603764j.txt
_cod_data_source_block 1a
_cod_original_sg_symbol_H-M P-1
_cod_database_code 7007334

loop_
_symmetry_equiv_pos_as_xyz
'x, y, z'
'-x, -y, -z'

loop_
_atom_site_label
_atom_site_type_symbol
_atom_site_fract_x
_atom_site_fract_y
_atom_site_fract_z
_atom_site_U_iso_or_equiv
_atom_site_adp_type
_atom_site_occupancy
_atom_site_symmetry_multiplicity
_atom_site_calc_flag
_atom_site_refinement_flags
_atom_site_disorder_assembly
_atom_site_disorder_group
O1 O -0.1968(3) 0.3203(3) 0.1508(3) 0.0438(8) Uani 1 1 d . . .
Cu1 Cu 0.02607(6) 0.67255(4) 0.10596(4) 0.03549(14) Uani 1 1 d . . .
Cu2 Cu 0.14442(5) 0.54135(4) 0.15966(4) 0.02954(12) Uani 1 1 d . . .
P1 P -0.12062(10) 0.38067(9) 0.08132(8) 0.0264(2) Uani 1 1 d . . .
P2 P 0.03201(10) 0.82810(8) 0.20540(7) 0.0262(2) Uani 1 1 d . . .
P3 P 0.28862(9) 0.54175(8) 0.29437(7) 0.02393(19) Uani 1 1 d . . .
S1 S -0.05958(10) 0.53667(9) 0.17747(7) 0.0299(2) Uani 1 1 d . . .
S2 S 0.03075(9) 0.34355(8) 0.07091(7) 0.02493(19) Uani 1 1 d . . .
S3 S 0.23393(10) 0.65312(9) 0.06381(8) 0.0326(2) Uani 1 1 d . . .
C1 C -0.2558(5) 0.2081(4) 0.1540(4) 0.0419(11) Uani 1 1 d . . .
C2 C -0.3685(7) 0.1468(6) 0.0521(5) 0.0683(17) Uani 1 1 d . . .
H2A H -0.4250 0.1858 0.0489 0.102 Uiso 1 1 calc R . .
H2B H -0.4142 0.0713 0.0525 0.102 Uiso 1 1 calc R . .
H2C H -0.3367 0.1452 -0.0088 0.102 Uiso 1 1 calc R . .
C3 C -0.1638(7) 0.1539(6) 0.1644(6) 0.072(2) Uani 1 1 d . . .
H3A H -0.0960 0.1950 0.2294 0.108 Uiso 1 1 calc R . .
H3B H -0.1289 0.1534 0.1052 0.108 Uiso 1 1 calc R . .
H3C H -0.2066 0.0781 0.1655 0.108 Uiso 1 1 calc R . .
C4 C -0.3088(6) 0.2174(5) 0.2437(5) 0.0575(15) Uani 1 1 d . . .
H4A H -0.2403 0.2553 0.3087 0.086 Uiso 1 1 calc R . .
H4B H -0.3593 0.1436 0.2453 0.086 Uiso 1 1 calc R . .
H4C H -0.3616 0.2594 0.2361 0.086 Uiso 1 1 calc R . .
C5 C 0.1185(4) 0.9573(3) 0.1796(3) 0.0293(8) Uani 1 1 d . . .
C6 C 0.2302(5) 0.9642(4) 0.1572(4) 0.0390(10) Uani 1 1 d . . .
H6A H 0.2526 0.9024 0.1498 0.047 Uiso 1 1 calc R . .
C7 C 0.3096(5) 1.0630(5) 0.1456(4) 0.0499(12) Uani 1 1 d . . .
H7A H 0.3865 1.0685 0.1315 0.060 Uiso 1 1 calc R . .
C8 C 0.2757(5) 1.1515(4) 0.1547(4) 0.0463(12) Uani 1 1 d . . .
H8A H 0.3297 1.2183 0.1474 0.056 Uiso 1 1 calc R . .
C9 C 0.1631(5) 1.1439(4) 0.1746(4) 0.0446(11) Uani 1 1 d . . .
H9A H 0.1387 1.2045 0.1785 0.053 Uiso 1 1 calc R . .
C10 C 0.0861(5) 1.0472(4) 0.1888(3) 0.0371(9) Uani 1 1 d . . .
H10A H 0.0106 1.0430 0.2049 0.044 Uiso 1 1 calc R . .
C11 C -0.1286(4) 0.8203(3) 0.1900(3) 0.0284(8) Uani 1 1 d . . .
C12 C -0.1897(4) 0.8487(4) 0.1090(4) 0.0414(10) Uani 1 1 d . . .
H12A H -0.1464 0.8775 0.0629 0.050 Uiso 1 1 calc R . .
C13 C -0.3141(5) 0.8351(5) 0.0955(4) 0.0466(11) Uani 1 1 d . . .
H13A H -0.3543 0.8570 0.0415 0.056 Uiso 1 1 calc R . .
C14 C -0.3806(5) 0.7900(4) 0.1597(4) 0.0431(11) Uani 1 1 d . . .
H14A H -0.4656 0.7809 0.1499 0.052 Uiso 1 1 calc R . .
C15 C -0.3214(5) 0.7585(4) 0.2379(4) 0.0439(11) Uani 1 1 d . . .
H15A H -0.3663 0.7265 0.2817 0.053 Uiso 1 1 calc R . .
C16 C -0.1958(5) 0.7734(4) 0.2534(3) 0.0368(10) Uani 1 1 d . . .
H16A H -0.1560 0.7513 0.3075 0.044 Uiso 1 1 calc R . .
C17 C 0.0974(4) 0.8642(3) 0.3472(3) 0.0266(7) Uani 1 1 d . . .
C18 C 0.0988(5) 0.9578(4) 0.4143(3) 0.0352(9) Uani 1 1 d . . .
H18A H 0.0621 1.0029 0.3871 0.042 Uiso 1 1 calc R . .
C19 C 0.1535(5) 0.9848(4) 0.5204(3) 0.0414(10) Uani 1 1 d . . .
H19A H 0.1535 1.0481 0.5658 0.050 Uiso 1 1 calc R . .
C20 C 0.2082(4) 0.9203(4) 0.5608(3) 0.0393(10) Uani 1 1 d . . .
H20A H 0.2459 0.9393 0.6337 0.047 Uiso 1 1 calc R . .
C21 C 0.2077(4) 0.8282(4) 0.4950(3) 0.0372(10) Uani 1 1 d . . .
H21A H 0.2454 0.7839 0.5226 0.045 Uiso 1 1 calc R . .
C22 C 0.1525(4) 0.7999(4) 0.3885(3) 0.0325(9) Uani 1 1 d . . .
H22A H 0.1523 0.7362 0.3436 0.039 Uiso 1 1 calc R . .
C23 C 0.3876(4) 0.6703(4) 0.3969(3) 0.0300(8) Uani 1 1 d . . .
C24 C 0.4278(5) 0.7664(4) 0.3665(4) 0.0392(10) Uani 1 1 d . . .
H24A H 0.3994 0.7640 0.2957 0.047 Uiso 1 1 calc R . .
C25 C 0.5100(5) 0.8658(4) 0.4402(5) 0.0532(14) Uani 1 1 d . . .
H25A H 0.5381 0.9308 0.4192 0.064 Uiso 1 1 calc R . .
C26 C 0.5506(5) 0.8704(5) 0.5431(5) 0.0578(15) Uani 1 1 d . . .
H26A H 0.6071 0.9385 0.5925 0.069 Uiso 1 1 calc R . .
C27 C 0.5100(5) 0.7774(5) 0.5751(4) 0.0539(15) Uani 1 1 d . . .
H27A H 0.5377 0.7815 0.6464 0.065 Uiso 1 1 calc R . .
C28 C 0.4279(4) 0.6763(4) 0.5025(3) 0.0391(10) Uani 1 1 d . . .
H28A H 0.3996 0.6121 0.5246 0.047 Uiso 1 1 calc R . .
C29 C 0.2241(4) 0.4475(3) 0.3671(3) 0.0297(8) Uani 1 1 d . . .
C30 C 0.2677(4) 0.3687(4) 0.3898(3) 0.0348(9) Uani 1 1 d . . .
H30A H 0.3374 0.3631 0.3684 0.042 Uiso 1 1 calc R . .
C31 C 0.2109(5) 0.2973(4) 0.4435(4) 0.0435(11) Uani 1 1 d . . .
H31A H 0.2413 0.2433 0.4579 0.052 Uiso 1 1 calc R . .
C32 C 0.1104(5) 0.3059(5) 0.4755(4) 0.0494(12) Uani 1 1 d . . .
H32A H 0.0729 0.2593 0.5138 0.059 Uiso 1 1 calc R . .
C33 C 0.0640(5) 0.3825(5) 0.4519(5) 0.0573(15) Uani 1 1 d . . .
H33A H -0.0060 0.3873 0.4732 0.069 Uiso 1 1 calc R . .
C34 C 0.1193(5) 0.4523(5) 0.3972(5) 0.0517(14) Uani 1 1 d . . .
H34A H 0.0857 0.5035 0.3801 0.062 Uiso 1 1 calc R . .
C35 C 0.4064(4) 0.4997(3) 0.2500(3) 0.0275(8) Uani 1 1 d . . .
C36 C 0.5185(4) 0.5132(4) 0.3181(4) 0.0369(9) Uani 1 1 d . . .
H36A H 0.5339 0.5410 0.3911 0.044 Uiso 1 1 calc R . .
C37 C 0.6085(5) 0.4861(5) 0.2799(5) 0.0481(12) Uani 1 1 d . . .
H37A H 0.6843 0.4946 0.3268 0.058 Uiso 1 1 calc R . .
C38 C 0.5867(5) 0.4465(4) 0.1729(4) 0.0457(12) Uani 1 1 d . . .
H38A H 0.6482 0.4289 0.1467 0.055 Uiso 1 1 calc R . .
C39 C 0.4762(5) 0.4328(4) 0.1051(4) 0.0418(11) Uani 1 1 d . . .
H39A H 0.4617 0.4053 0.0322 0.050 Uiso 1 1 calc R . .
C40 C 0.3851(4) 0.4590(3) 0.1424(3) 0.0320(9) Uani 1 1 d . . .
H40A H 0.3090 0.4492 0.0951 0.038 Uiso 1 1 calc R . .

loop_
_atom_site_aniso_label
_atom_site_aniso_U_11
_atom_site_aniso_U_22
_atom_site_aniso_U_33
_atom_site_aniso_U_23
_atom_site_aniso_U_13
_atom_site_aniso_U_12
O1 0.039(2) 0.0460(19) 0.066(2) 0.0338(18) 0.0301(17) 0.0219(18)
Cu1 0.0496(4) 0.0303(3) 0.0262(2) 0.0046(2) 0.0106(2) 0.0176(3)
Cu2 0.0248(3) 0.0350(3) 0.0274(2) 0.0075(2) 0.00462(19) 0.0127(2)
P1 0.0232(5) 0.0306(5) 0.0317(5) 0.0156(4) 0.0111(4) 0.0126(5)
P2 0.0306(6) 0.0259(5) 0.0228(4) 0.0068(4) 0.0089(4) 0.0114(5)
P3 0.0214(5) 0.0272(5) 0.0229(4) 0.0066(4) 0.0058(4) 0.0100(4)
S1 0.0314(5) 0.0372(5) 0.0268(4) 0.0096(4) 0.0129(4) 0.0177(5)
S2 0.0233(5) 0.0277(5) 0.0271(4) 0.0105(4) 0.0074(4) 0.0126(4)
S3 0.0250(5) 0.0345(5) 0.0346(5) 0.0127(4) 0.0029(4) 0.0090(5)
C1 0.050(3) 0.038(2) 0.053(3) 0.025(2) 0.033(2) 0.018(2)
C2 0.062(4) 0.057(4) 0.066(4) 0.011(3) 0.020(3) 0.003(4)
C3 0.087(5) 0.068(4) 0.117(6) 0.064(4) 0.070(5) 0.055(4)
C4 0.068(4) 0.063(4) 0.059(3) 0.034(3) 0.035(3) 0.029(3)
C5 0.033(2) 0.029(2) 0.0229(17) 0.0084(15) 0.0062(16) 0.0094(19)
C6 0.040(3) 0.041(2) 0.041(2) 0.016(2) 0.021(2) 0.016(2)
C7 0.047(3) 0.055(3) 0.048(3) 0.020(2) 0.023(2) 0.012(3)
C8 0.055(3) 0.036(2) 0.035(2) 0.0165(19) 0.008(2) 0.002(3)
C9 0.059(3) 0.032(2) 0.041(2) 0.017(2) 0.008(2) 0.015(3)
C10 0.042(3) 0.034(2) 0.038(2) 0.0152(18) 0.011(2) 0.017(2)
C11 0.032(2) 0.0254(19) 0.0233(17) 0.0028(14) 0.0063(16) 0.0090(19)
C12 0.028(2) 0.056(3) 0.035(2) 0.018(2) 0.0060(19) 0.010(2)
C13 0.035(3) 0.058(3) 0.041(2) 0.017(2) 0.002(2) 0.015(3)
C14 0.033(3) 0.052(3) 0.042(2) 0.011(2) 0.012(2) 0.016(3)
C15 0.037(3) 0.049(3) 0.049(3) 0.019(2) 0.020(2) 0.013(3)
C16 0.043(3) 0.040(2) 0.033(2) 0.0149(18) 0.0150(19) 0.018(2)
C17 0.024(2) 0.0264(18) 0.0253(17) 0.0079(15) 0.0065(15) 0.0056(18)
C18 0.044(3) 0.033(2) 0.0287(19) 0.0067(16) 0.0087(18) 0.018(2)
C19 0.043(3) 0.040(2) 0.032(2) -0.0024(18) 0.0118(19) 0.012(2)
C20 0.035(3) 0.049(3) 0.0247(19) 0.0076(18) 0.0076(18) 0.009(2)
C21 0.033(2) 0.050(3) 0.032(2) 0.0165(19) 0.0089(18) 0.019(2)
C22 0.032(2) 0.041(2) 0.0273(19) 0.0095(17) 0.0092(17) 0.018(2)
C23 0.019(2) 0.035(2) 0.0321(19) 0.0042(16) 0.0051(15) 0.0108(19)
C24 0.037(3) 0.039(2) 0.041(2) 0.0081(19) 0.018(2) 0.012(2)
C25 0.041(3) 0.035(3) 0.072(4) 0.001(2) 0.026(3) 0.004(3)
C26 0.028(3) 0.050(3) 0.065(3) -0.018(3) 0.005(2) 0.003(3)
C27 0.039(3) 0.067(4) 0.041(3) -0.013(2) -0.004(2) 0.027(3)
C28 0.039(3) 0.043(3) 0.033(2) 0.0028(18) 0.0015(18) 0.022(2)
C29 0.028(2) 0.031(2) 0.0278(18) 0.0097(16) 0.0073(16) 0.0094(19)
C30 0.037(2) 0.034(2) 0.037(2) 0.0148(18) 0.0123(19) 0.015(2)
C31 0.044(3) 0.040(3) 0.045(3) 0.020(2) 0.009(2) 0.012(3)
C32 0.044(3) 0.057(3) 0.046(3) 0.027(2) 0.015(2) 0.011(3)
C33 0.045(3) 0.076(4) 0.072(4) 0.043(3) 0.032(3) 0.029(3)
C34 0.046(3) 0.065(4) 0.069(3) 0.037(3) 0.033(3) 0.033(3)
C35 0.027(2) 0.0244(18) 0.0301(19) 0.0077(15) 0.0091(16) 0.0085(18)
C36 0.029(2) 0.041(2) 0.040(2) 0.0112(19) 0.0079(18) 0.016(2)
C37 0.030(3) 0.049(3) 0.071(3) 0.020(3) 0.015(2) 0.021(3)
C38 0.044(3) 0.043(3) 0.070(3) 0.023(2) 0.037(3) 0.025(3)
C39 0.051(3) 0.039(2) 0.048(3) 0.017(2) 0.031(2) 0.021(2)
C40 0.034(2) 0.031(2) 0.035(2) 0.0101(17) 0.0148(18) 0.014(2)

loop_
_atom_type_symbol
_atom_type_description
_atom_type_scat_dispersion_real
_atom_type_scat_dispersion_imag
_atom_type_scat_source
C C 0.0033 0.0016 'International Tables Vol C Tables 4.2.6.8 and 6.1.1.4'
H H 0.0000 0.0000 'International Tables Vol C Tables 4.2.6.8 and 6.1.1.4'
O O 0.0106 0.0060 'International Tables Vol C Tables 4.2.6.8 and 6.1.1.4'
P P 0.1023 0.0942 'International Tables Vol C Tables 4.2.6.8 and 6.1.1.4'
S S 0.1246 0.1234 'International Tables Vol C Tables 4.2.6.8 and 6.1.1.4'
Cu Cu 0.3201 1.2651 'International Tables Vol C Tables 4.2.6.8 and 6.1.1.4'

loop_
_geom_angle_atom_site_label_1
_geom_angle_atom_site_label_2
_geom_angle_atom_site_label_3
_geom_angle
_geom_angle_site_symmetry_1
_geom_angle_site_symmetry_3
_geom_angle_publ_flag
C1 O1 P1 136.9(3) . . ?
P2 Cu1 S1 106.78(4) . . ?
P2 Cu1 S2 112.97(4) . 2_565 ?
S1 Cu1 S2 124.25(4) . 2_565 ?
P2 Cu1 S3 122.34(5) . . ?
S1 Cu1 S3 107.86(4) . . ?
S2 Cu1 S3 82.06(3) 2_565 . ?
P2 Cu1 Cu2 128.46(4) . . ?
S1 Cu1 Cu2 58.02(3) . . ?
S2 Cu1 Cu2 115.14(3) 2_565 . ?
S3 Cu1 Cu2 50.41(3) . . ?
P3 Cu2 S3 112.20(4) . . ?
P3 Cu2 S2 101.71(4) . . ?
S3 Cu2 S2 117.60(4) . . ?
P3 Cu2 S1 120.59(4) . . ?
S3 Cu2 S1 115.95(4) . . ?
S2 Cu2 S1 85.12(4) . . ?
P3 Cu2 Cu1 139.36(4) . . ?
S3 Cu2 Cu1 64.72(3) . . ?
S2 Cu2 Cu1 115.64(3) . . ?
S1 Cu2 Cu1 51.89(3) . . ?
O1 P1 S3 110.95(15) . 2_565 ?
O1 P1 S1 96.34(14) . . ?
S3 P1 S1 117.06(6) 2_565 . ?
O1 P1 S2 113.52(12) . . ?
S3 P1 S2 109.58(6) 2_565 . ?
S1 P1 S2 108.98(6) . . ?
C11 P2 C17 103.09(17) . . ?
C11 P2 C5 105.87(18) . . ?
C17 P2 C5 101.10(18) . . ?
C11 P2 Cu1 109.20(13) . . ?
C17 P2 Cu1 118.79(13) . . ?
C5 P2 Cu1 117.22(12) . . ?
C29 P3 C23 103.05(19) . . ?
C29 P3 C35 105.67(17) . . ?
C23 P3 C35 101.52(18) . . ?
C29 P3 Cu2 113.96(14) . . ?
C23 P3 Cu2 119.88(13) . . ?
C35 P3 Cu2 111.18(13) . . ?
P1 S1 Cu1 114.55(5) . . ?
P1 S1 Cu2 82.12(4) . . ?
Cu1 S1 Cu2 70.10(3) . . ?
P1 S2 Cu1 88.31(5) . 2_565 ?
P1 S2 Cu2 82.19(5) . . ?
Cu1 S2 Cu2 105.92(4) 2_565 . ?
P1 S3 Cu2 113.70(6) 2_565 . ?
P1 S3 Cu1 78.33(4) 2_565 . ?
Cu2 S3 Cu1 64.86(3) . . ?
O1 C1 C4 105.1(4) . . ?
O1 C1 C3 111.3(4) . . ?
C4 C1 C3 113.0(5) . . ?
O1 C1 C2 106.5(4) . . ?
C4 C1 C2 107.6(5) . . ?
C3 C1 C2 112.8(5) . . ?
C10 C5 C6 119.5(4) . . ?
C10 C5 P2 125.3(3) . . ?
C6 C5 P2 114.9(3) . . ?
C5 C6 C7 119.8(4) . . ?
C8 C7 C6 119.9(5) . . ?
C7 C8 C9 120.4(5) . . ?
C8 C9 C10 119.8(4) . . ?
C5 C10 C9 120.6(4) . . ?
C16 C11 C12 118.9(4) . . ?
C16 C11 P2 119.2(3) . . ?
C12 C11 P2 121.5(3) . . ?
C13 C12 C11 120.0(4) . . ?
C14 C13 C12 121.1(5) . . ?
C15 C14 C13 119.0(4) . . ?
C14 C15 C16 120.6(4) . . ?
C11 C16 C15 120.4(4) . . ?
C22 C17 C18 119.0(4) . . ?
C22 C17 P2 119.2(3) . . ?
C18 C17 P2 121.7(3) . . ?
C19 C18 C17 120.0(4) . . ?
C20 C19 C18 120.5(4) . . ?
C21 C20 C19 119.7(4) . . ?
C20 C21 C22 120.3(4) . . ?
C21 C22 C17 120.4(4) . . ?
C24 C23 C28 119.1(4) . . ?
C24 C23 P3 117.2(3) . . ?
C28 C23 P3 123.6(3) . . ?
C25 C24 C23 119.8(5) . . ?
C26 C25 C24 120.5(5) . . ?
C27 C26 C25 120.5(5) . . ?
C26 C27 C28 120.1(5) . . ?
C27 C28 C23 119.9(5) . . ?
C30 C29 C34 118.3(4) . . ?
C30 C29 P3 124.7(3) . . ?
C34 C29 P3 116.9(3) . . ?
C29 C30 C31 121.3(4) . . ?
C32 C31 C30 119.4(4) . . ?
C31 C32 C33 120.2(4) . . ?
C32 C33 C34 120.4(5) . . ?
C33 C34 C29 120.4(5) . . ?
C36 C35 C40 119.2(4) . . ?
C36 C35 P3 122.7(3) . . ?
C40 C35 P3 117.9(3) . . ?
C35 C36 C37 120.5(4) . . ?
C38 C37 C36 119.8(5) . . ?
C39 C38 C37 120.1(4) . . ?
C38 C39 C40 120.6(4) . . ?
C39 C40 C35 119.8(4) . . ?

loop_
_geom_bond_atom_site_label_1
_geom_bond_atom_site_label_2
_geom_bond_distance
_geom_bond_site_symmetry_2
_geom_bond_publ_flag
O1 C1 1.449(5) . ?
O1 P1 1.592(3) . ?
Cu1 P2 2.2303(11) . ?
Cu1 S1 2.2794(12) . ?
Cu1 S2 2.3243(10) 2_565 ?
Cu1 S3 2.7210(12) . ?
Cu1 Cu2 2.7241(7) . ?
Cu2 P3 2.2479(11) . ?
Cu2 S3 2.3190(12) . ?
Cu2 S2 2.4538(12) . ?
Cu2 S1 2.4574(11) . ?
P1 S3 2.0292(15) 2_565 ?
P1 S1 2.0400(15) . ?
P1 S2 2.0410(13) . ?
P2 C11 1.836(4) . ?
P2 C17 1.836(4) . ?
P2 C5 1.841(4) . ?
P3 C29 1.828(4) . ?
P3 C23 1.829(4) . ?
P3 C35 1.836(4) . ?
S2 Cu1 2.3243(10) 2_565 ?
S3 P1 2.0292(15) 2_565 ?
C1 C4 1.487(6) . ?
C1 C3 1.504(7) . ?
C1 C2 1.569(9) . ?
C5 C10 1.379(6) . ?
C5 C6 1.394(6) . ?
C6 C7 1.407(7) . ?
C7 C8 1.372(7) . ?
C8 C9 1.388(8) . ?
C9 C10 1.391(6) . ?
C11 C16 1.392(6) . ?
C11 C12 1.393(6) . ?
C12 C13 1.391(7) . ?
C13 C14 1.387(7) . ?
C14 C15 1.379(7) . ?
C15 C16 1.398(7) . ?
C17 C22 1.389(5) . ?
C17 C18 1.397(5) . ?
C18 C19 1.384(6) . ?
C19 C20 1.383(7) . ?
C20 C21 1.377(6) . ?
C21 C22 1.388(6) . ?
C23 C24 1.398(6) . ?
C23 C28 1.405(6) . ?
C24 C25 1.395(7) . ?
C25 C26 1.376(9) . ?
C26 C27 1.375(9) . ?
C27 C28 1.402(7) . ?
C29 C30 1.390(5) . ?
C29 C34 1.400(6) . ?
C30 C31 1.401(6) . ?
C31 C32 1.380(7) . ?
C32 C33 1.384(7) . ?
C33 C34 1.391(7) . ?
C35 C36 1.393(6) . ?
C35 C40 1.403(5) . ?
C36 C37 1.397(6) . ?
C37 C38 1.393(8) . ?
C38 C39 1.376(7) . ?
C39 C40 1.399(5) . ?
